data_7160123
loop_
_publ_author_name
'Hikawa, Hidemasa'
'Fukuda, Akane'
'Kondo, Kazuma'
'Nakayama, Taku'
'Enda, Tomokatsu'
'Kikkawa, Shoko'
'Azumaya, Isao'

_publ_section_title
;
 Au(III)/TPPMS-catalyzed Friedel-Crafts benzylation of deactivated
 <i>N</i>-alkylanilines in water.
;
_journal_issue 38
_journal_name_full 'Organic &amp; biomolecular chemistry'
_journal_page_first 7874
_journal_page_last 7879
_journal_paper_doi 10.1039/d4ob01234h
_journal_volume 22
_journal_year 2024
_chemical_formula_moiety 'C20 H18 N2 O2'
_chemical_formula_sum 'C20 H18 N2 O2'
_chemical_formula_weight 318.36
_space_group_crystal_system monoclinic
_space_group_IT_number 14
_space_group_name_Hall '-P 2ybc'
_space_group_name_H-M_alt 'P 1 21/c 1'
_atom_sites_solution_hydrogens mixed
_atom_sites_solution_primary dual
_audit_creation_date 2024-05-28
_audit_creation_method
;
Olex2 1.5
(compiled 2024.02.16 svn.r378c4104 for OlexSys, GUI svn.r6928)
;
_audit_update_record
;
2024-05-28 deposited with the CCDC.	2024-08-29 downloaded from the CCDC.
;
_cell_angle_alpha 90
_cell_angle_beta 95.219(3)
_cell_angle_gamma 90
_cell_formula_units_Z 4
_cell_length_a 14.4437(5)
_cell_length_b 5.5419(2)
_cell_length_c 20.4328(6)
_cell_measurement_reflns_used 7114
_cell_measurement_temperature 93.15
_cell_measurement_theta_max 29.2510
_cell_measurement_theta_min 3.6370
_cell_volume 1628.77(9)
_computing_cell_refinement 'CrysAlisPro 1.171.38.43 (Rigaku OD, 2015)'
_computing_data_collection 'CrysAlisPro 1.171.38.43 (Rigaku OD, 2015)'
_computing_data_reduction 'CrysAlisPro 1.171.38.43 (Rigaku OD, 2015)'
_computing_molecular_graphics 'Olex2 1.5 (Dolomanov et al., 2009)'
_computing_publication_material 'Olex2 1.5 (Dolomanov et al., 2009)'
_computing_structure_refinement 'SHELXL 2018/3 (Sheldrick, 2015)'
_computing_structure_solution 'SHELXT 2018/2 (Sheldrick, 2018)'
_diffrn_ambient_temperature 93.15
_diffrn_detector 'CCD plate'
_diffrn_measured_fraction_theta_full 0.998
_diffrn_measured_fraction_theta_max 0.998
_diffrn_measurement_details
;
List of Runs (angles in degrees, time in seconds):

  # Type    Start    End  Width  t~exp~   \w     \q     \k     \f   Frames
#--------------------------------------------------------------------------
  1  \w    -99.00  81.00   0.50    5.00    --   -9.00  55.00-180.00  360
  2  \w    -99.00  54.00   0.50    5.00    --   -9.00  55.00  90.00  306
  3  \w     23.00  61.00   0.50    5.00    --   -9.00   0.00-180.00   76
  4  \w    -99.00  81.00   0.50    5.00    --   -9.00   0.00   0.00  360
  5  \w    -99.00 -69.00   0.50    5.00    --   -9.00  27.00-180.00   60
;
_diffrn_measurement_device 'abstract diffractometer'
_diffrn_measurement_device_type 'dtrek-CrysAlisPro-abstract goniometer imported rigaku-d*trek images'
_diffrn_measurement_method '\w scans'
_diffrn_orient_matrix_type 'CrysAlisPro convention (1999,Acta A55,543-557)'
_diffrn_orient_matrix_UB_11 -0.0192575000
_diffrn_orient_matrix_UB_12 -0.0259986000
_diffrn_orient_matrix_UB_13 0.0299346000
_diffrn_orient_matrix_UB_21 0.0413226000
_diffrn_orient_matrix_UB_22 0.0415847000
_diffrn_orient_matrix_UB_23 0.0178550000
_diffrn_orient_matrix_UB_31 -0.0188021000
_diffrn_orient_matrix_UB_32 0.1182204000
_diffrn_orient_matrix_UB_33 0.0002722000
_diffrn_radiation_monochromator graphite
_diffrn_radiation_probe x-ray
_diffrn_radiation_type 'Mo K\a'
_diffrn_radiation_wavelength 0.71073
_diffrn_reflns_av_R_equivalents 0.0651
_diffrn_reflns_av_unetI/netI 0.0491
_diffrn_reflns_Laue_measured_fraction_full 0.998
_diffrn_reflns_Laue_measured_fraction_max 0.998
_diffrn_reflns_limit_h_max 18
_diffrn_reflns_limit_h_min -18
_diffrn_reflns_limit_k_max 7
_diffrn_reflns_limit_k_min -7
_diffrn_reflns_limit_l_max 26
_diffrn_reflns_limit_l_min -26
_diffrn_reflns_number 24796
_diffrn_reflns_point_group_measured_fraction_full 0.998
_diffrn_reflns_point_group_measured_fraction_max 0.998
_diffrn_reflns_theta_full 25.242
_diffrn_reflns_theta_max 27.497
_diffrn_reflns_theta_min 2.832
_diffrn_source 'fine-focus sealed X-ray tube'
_diffrn_source_type 'Enhance (Mo) X-ray Source'
_exptl_absorpt_coefficient_mu 0.085
_exptl_absorpt_correction_T_max 1.00000
_exptl_absorpt_correction_T_min 0.78362
_exptl_absorpt_correction_type multi-scan
_exptl_absorpt_process_details
;
CrysAlisPro 1.171.38.43 (Rigaku Oxford Diffraction, 2015)
Empirical absorption correction using spherical harmonics,
 implemented in SCALE3 ABSPACK scaling algorithm.
;
_exptl_crystal_colour yellow
_exptl_crystal_colour_primary yellow
_exptl_crystal_density_diffrn 1.298
_exptl_crystal_description plate
_exptl_crystal_F_000 672
_exptl_crystal_recrystallization_method 'Re-crystallisation from solvent: Ethyl acetate/methanol'
_exptl_crystal_size_max 0.3
_exptl_crystal_size_mid 0.13
_exptl_crystal_size_min 0.03
_refine_diff_density_max 0.291
_refine_diff_density_min -0.259
_refine_diff_density_rms 0.047
_refine_ls_extinction_method none
_refine_ls_goodness_of_fit_ref 1.028
_refine_ls_hydrogen_treatment mixed
_refine_ls_matrix_type full
_refine_ls_number_parameters 222
_refine_ls_number_reflns 3743
_refine_ls_number_restraints 0
_refine_ls_restrained_S_all 1.028
_refine_ls_R_factor_all 0.0700
_refine_ls_R_factor_gt 0.0471
_refine_ls_shift/su_max 0.000
_refine_ls_shift/su_mean 0.000
_refine_ls_structure_factor_coef Fsqd
_refine_ls_weighting_details 'w=1/[\s^2^(Fo^2^)+(0.0507P)^2^+0.4886P] where P=(Fo^2^+2Fc^2^)/3'
_refine_ls_weighting_scheme calc
_refine_ls_wR_factor_gt 0.1041
_refine_ls_wR_factor_ref 0.1124
_reflns_Friedel_coverage 0.000
_reflns_number_gt 2825
_reflns_number_total 3743
_reflns_threshold_expression 'I > 2\s(I)'
_cod_data_source_file d4ob01234h2.cif
_cod_data_source_block afu012_c_acoet_meoh
_cod_depositor_comments 'Adding full bibliography for 7160123.cif.'
_cod_database_code 7160123
_shelx_shelxl_version_number 2018/3
_shelx_space_group_comment
;
The symmetry employed for this shelxl refinement is uniquely defined
by the following loop, which should always be used as a source of
symmetry information in preference to the above space-group names.
They are only intended as comments.
;
_olex2_refinement_description
;
1. Fixed Uiso
 At 1.2 times of:
  All C(H) groups
 At 1.5 times of:
  All C(H,H,H) groups
2.a Ternary CH refined with riding coordinates:
 C7(H7)
2.b Aromatic/amide H refined with riding coordinates:
 C3(H3), C5(H5), C9(H9), C19(H19), C13(H13), C15(H15), C16(H16), C10(H10),
 C11(H11), C6(H6), C17(H17), C12(H12), C18(H18)
2.c Idealised Me refined as rotating group:
 C20(H20A,H20B,H20C)
;
_olex2_submission_special_instructions 'No special instructions were received'
_oxdiff_exptl_absorpt_empirical_details
;
Empirical correction (ABSPACK) includes:
- Absorption correction using spherical harmonics
- Frame scaling
;
_oxdiff_exptl_absorpt_empirical_full_max 1.264
_oxdiff_exptl_absorpt_empirical_full_min 0.779

loop_
_space_group_symop_operation_xyz
'x, y, z'
'-x, y+1/2, -z+1/2'
'-x, -y, -z'
'x, -y-1/2, z-1/2'

loop_
_atom_site_label
_atom_site_type_symbol
_atom_site_fract_x
_atom_site_fract_y
_atom_site_fract_z
_atom_site_U_iso_or_equiv
_atom_site_adp_type
_atom_site_occupancy
_atom_site_site_symmetry_order
_atom_site_calc_flag
_atom_site_refinement_flags_posn
_atom_site_refinement_flags_adp
_atom_site_refinement_flags_occupancy
_atom_site_disorder_assembly
_atom_site_disorder_group
O1 O 0.25859(7) 0.8157(2) 0.73869(5) 0.0266(3) Uani 1 1 d . . . . .
O2 O 0.12491(7) 0.7689(2) 0.77737(5) 0.0283(3) Uani 1 1 d . . . . .
N2 N 0.18458(8) 0.7067(2) 0.74108(6) 0.0202(3) Uani 1 1 d . . . . .
N1 N 0.11403(9) -0.0824(2) 0.57396(7) 0.0246(3) Uani 1 1 d . . . . .
C3 C 0.23510(10) 0.4194(3) 0.66084(7) 0.0181(3) Uani 1 1 d . . . . .
H3 H 0.293195 0.500767 0.663232 0.022 Uiso 1 1 calc R U . . .
C2 C 0.21966(10) 0.2248(3) 0.61918(7) 0.0181(3) Uani 1 1 d . . . . .
C8 C 0.26893(9) 0.1768(3) 0.50430(7) 0.0180(3) Uani 1 1 d . . . . .
C14 C 0.39030(10) 0.2296(3) 0.60218(7) 0.0185(3) Uani 1 1 d . . . . .
C4 C 0.16636(10) 0.4975(3) 0.69938(7) 0.0188(3) Uani 1 1 d . . . . .
C1 C 0.13144(10) 0.1080(3) 0.61594(7) 0.0194(3) Uani 1 1 d . . . . .
C7 C 0.29471(9) 0.1316(3) 0.57762(7) 0.0184(3) Uani 1 1 d . . . . .
H7 H 0.297435 -0.047373 0.583736 0.022 Uiso 1 1 calc R U . . .
C5 C 0.08167(10) 0.3802(3) 0.69846(7) 0.0222(3) Uani 1 1 d . . . . .
H5 H 0.036259 0.432207 0.726211 0.027 Uiso 1 1 calc R U . . .
C9 C 0.21849(10) 0.3793(3) 0.48220(7) 0.0209(3) Uani 1 1 d . . . . .
H9 H 0.198521 0.491186 0.513208 0.025 Uiso 1 1 calc R U . . .
C19 C 0.43021(10) 0.4267(3) 0.57358(7) 0.0228(3) Uani 1 1 d . . . . .
H19 H 0.400092 0.496527 0.534856 0.027 Uiso 1 1 calc R U . . .
C13 C 0.29731(10) 0.0154(3) 0.45789(8) 0.0233(3) Uani 1 1 d . . . . .
H13 H 0.332382 -0.123155 0.471999 0.028 Uiso 1 1 calc R U . . .
C15 C 0.43683(10) 0.1268(3) 0.65813(7) 0.0226(3) Uani 1 1 d . . . . .
H15 H 0.411113 -0.010249 0.677747 0.027 Uiso 1 1 calc R U . . .
C16 C 0.52023(10) 0.2225(3) 0.68543(7) 0.0258(4) Uani 1 1 d . . . . .
H16 H 0.551113 0.151131 0.723673 0.031 Uiso 1 1 calc R U . . .
C10 C 0.19683(10) 0.4205(3) 0.41544(7) 0.0233(3) Uani 1 1 d . . . . .
H10 H 0.162915 0.560599 0.401077 0.028 Uiso 1 1 calc R U . . .
C11 C 0.22486(10) 0.2566(3) 0.36982(7) 0.0242(3) Uani 1 1 d . . . . .
H11 H 0.209662 0.283310 0.324183 0.029 Uiso 1 1 calc R U . . .
C6 C 0.06406(10) 0.1866(3) 0.65669(7) 0.0219(3) Uani 1 1 d . . . . .
H6 H 0.005940 0.105691 0.655460 0.026 Uiso 1 1 calc R U . . .
C17 C 0.55877(10) 0.4218(3) 0.65718(8) 0.0255(4) Uani 1 1 d . . . . .
H17 H 0.615580 0.488445 0.676179 0.031 Uiso 1 1 calc R U . . .
C12 C 0.27485(11) 0.0548(3) 0.39097(8) 0.0264(4) Uani 1 1 d . . . . .
H12 H 0.294029 -0.057661 0.359817 0.032 Uiso 1 1 calc R U . . .
C18 C 0.51374(11) 0.5229(3) 0.60100(8) 0.0260(4) Uani 1 1 d . . . . .
H18 H 0.540077 0.658521 0.581144 0.031 Uiso 1 1 calc R U . . .
C20 C 0.02485(11) -0.2042(3) 0.56592(9) 0.0309(4) Uani 1 1 d . . . . .
H20A H 0.025948 -0.327437 0.531608 0.046 Uiso 1 1 calc R U . . .
H20B H -0.024177 -0.086503 0.553264 0.046 Uiso 1 1 calc R U . . .
H20C H 0.012517 -0.280895 0.607462 0.046 Uiso 1 1 calc R U . . .
H1 H 0.1525(13) -0.099(4) 0.5415(10) 0.042(6) Uiso 1 1 d . . . . .

loop_
_atom_site_aniso_label
_atom_site_aniso_U_11
_atom_site_aniso_U_22
_atom_site_aniso_U_33
_atom_site_aniso_U_23
_atom_site_aniso_U_13
_atom_site_aniso_U_12
O1 0.0234(6) 0.0319(6) 0.0249(6) -0.0056(5) 0.0042(4) -0.0053(5)
O2 0.0253(6) 0.0384(7) 0.0222(6) -0.0059(5) 0.0084(4) 0.0038(5)
N2 0.0188(6) 0.0275(7) 0.0145(6) 0.0013(5) 0.0017(5) 0.0019(5)
N1 0.0239(7) 0.0225(7) 0.0271(7) -0.0014(6) 0.0005(6) -0.0051(5)
C3 0.0177(7) 0.0217(7) 0.0147(7) 0.0051(6) 0.0010(5) -0.0023(6)
C2 0.0199(7) 0.0209(8) 0.0135(7) 0.0041(6) 0.0007(5) 0.0002(6)
C8 0.0182(7) 0.0193(7) 0.0166(7) 0.0000(6) 0.0024(5) -0.0042(6)
C14 0.0192(7) 0.0202(7) 0.0167(7) -0.0028(6) 0.0044(5) 0.0018(6)
C4 0.0212(7) 0.0241(8) 0.0110(7) 0.0028(6) 0.0004(5) 0.0003(6)
C1 0.0227(7) 0.0193(8) 0.0157(7) 0.0067(6) -0.0015(6) -0.0005(6)
C7 0.0209(7) 0.0176(7) 0.0168(7) 0.0011(6) 0.0022(6) 0.0004(6)
C5 0.0198(7) 0.0325(9) 0.0146(7) 0.0056(6) 0.0037(6) 0.0006(6)
C9 0.0255(8) 0.0196(8) 0.0179(7) -0.0024(6) 0.0031(6) -0.0003(6)
C19 0.0245(8) 0.0250(8) 0.0189(8) 0.0023(6) 0.0019(6) -0.0003(6)
C13 0.0260(8) 0.0196(8) 0.0241(8) -0.0023(6) 0.0018(6) -0.0002(6)
C15 0.0243(8) 0.0242(8) 0.0196(8) 0.0032(6) 0.0040(6) 0.0005(6)
C16 0.0233(8) 0.0337(9) 0.0199(7) 0.0021(7) -0.0005(6) 0.0034(7)
C10 0.0266(8) 0.0217(8) 0.0212(8) 0.0037(6) -0.0003(6) -0.0013(6)
C11 0.0283(8) 0.0297(9) 0.0144(7) -0.0010(6) 0.0005(6) -0.0083(7)
C6 0.0186(7) 0.0284(8) 0.0187(7) 0.0055(6) 0.0011(6) -0.0048(6)
C17 0.0191(7) 0.0339(9) 0.0233(8) -0.0044(7) 0.0014(6) -0.0015(7)
C12 0.0326(9) 0.0263(8) 0.0207(8) -0.0079(7) 0.0046(7) -0.0029(7)
C18 0.0259(8) 0.0264(8) 0.0267(8) 0.0019(7) 0.0071(6) -0.0039(7)
C20 0.0284(9) 0.0274(9) 0.0357(9) -0.0002(7) -0.0031(7) -0.0075(7)

loop_
_atom_type_symbol
_atom_type_description
_atom_type_scat_dispersion_real
_atom_type_scat_dispersion_imag
_atom_type_scat_source
C C 0.0033 0.0016 'International Tables Vol C Tables 4.2.6.8 and 6.1.1.4'
H H 0.0000 0.0000 'International Tables Vol C Tables 4.2.6.8 and 6.1.1.4'
N N 0.0061 0.0033 'International Tables Vol C Tables 4.2.6.8 and 6.1.1.4'
O O 0.0106 0.0060 'International Tables Vol C Tables 4.2.6.8 and 6.1.1.4'

loop_
_geom_angle_atom_site_label_1
_geom_angle_atom_site_label_2
_geom_angle_atom_site_label_3
_geom_angle
_geom_angle_site_symmetry_1
_geom_angle_site_symmetry_3
_geom_angle_publ_flag
O1 N2 O2 122.80(12) . . ?
O1 N2 C4 118.73(12) . . ?
O2 N2 C4 118.47(12) . . ?
C1 N1 C20 122.71(14) . . ?
C1 N1 H1 116.6(13) . . ?
C20 N1 H1 117.7(12) . . ?
C2 C3 H3 119.7 . . ?
C2 C3 C4 120.59(13) . . ?
C4 C3 H3 119.7 . . ?
C3 C2 C1 118.50(13) . . ?
C3 C2 C7 121.65(12) . . ?
C1 C2 C7 119.85(13) . . ?
C9 C8 C7 121.55(13) . . ?
C9 C8 C13 118.38(13) . . ?
C13 C8 C7 120.06(13) . . ?
C19 C14 C7 122.65(13) . . ?
C19 C14 C15 118.62(13) . . ?
C15 C14 C7 118.60(13) . . ?
C3 C4 N2 118.77(13) . . ?
C5 C4 N2 119.80(13) . . ?
C5 C4 C3 121.43(14) . . ?
N1 C1 C2 119.44(14) . . ?
N1 C1 C6 120.81(13) . . ?
C6 C1 C2 119.74(13) . . ?
C2 C7 C8 111.55(11) . . ?
C2 C7 H7 106.7 . . ?
C8 C7 H7 106.7 . . ?
C14 C7 C2 111.33(12) . . ?
C14 C7 C8 113.33(11) . . ?
C14 C7 H7 106.7 . . ?
C4 C5 H5 120.4 . . ?
C6 C5 C4 119.11(14) . . ?
C6 C5 H5 120.4 . . ?
C8 C9 H9 119.5 . . ?
C10 C9 C8 121.04(14) . . ?
C10 C9 H9 119.5 . . ?
C14 C19 H19 119.7 . . ?
C14 C19 C18 120.70(14) . . ?
C18 C19 H19 119.7 . . ?
C8 C13 H13 119.6 . . ?
C8 C13 C12 120.72(14) . . ?
C12 C13 H13 119.6 . . ?
C14 C15 H15 119.7 . . ?
C16 C15 C14 120.67(14) . . ?
C16 C15 H15 119.7 . . ?
C15 C16 H16 119.9 . . ?
C15 C16 C17 120.30(14) . . ?
C17 C16 H16 119.9 . . ?
C9 C10 H10 120.1 . . ?
C11 C10 C9 119.86(14) . . ?
C11 C10 H10 120.1 . . ?
C10 C11 H11 120.1 . . ?
C12 C11 C10 119.78(14) . . ?
C12 C11 H11 120.1 . . ?
C1 C6 H6 119.7 . . ?
C5 C6 C1 120.55(13) . . ?
C5 C6 H6 119.7 . . ?
C16 C17 H17 120.3 . . ?
C18 C17 C16 119.42(14) . . ?
C18 C17 H17 120.3 . . ?
C13 C12 H12 119.9 . . ?
C11 C12 C13 120.21(14) . . ?
C11 C12 H12 119.9 . . ?
C19 C18 H18 119.9 . . ?
C17 C18 C19 120.27(15) . . ?
C17 C18 H18 119.9 . . ?
N1 C20 H20A 109.5 . . ?
N1 C20 H20B 109.5 . . ?
N1 C20 H20C 109.5 . . ?
H20A C20 H20B 109.5 . . ?
H20A C20 H20C 109.5 . . ?
H20B C20 H20C 109.5 . . ?

loop_
_geom_bond_atom_site_label_1
_geom_bond_atom_site_label_2
_geom_bond_distance
_geom_bond_site_symmetry_2
_geom_bond_publ_flag
O1 N2 1.2328(15) . ?
O2 N2 1.2359(15) . ?
N2 C4 1.4486(19) . ?
N1 C1 1.369(2) . ?
N1 C20 1.450(2) . ?
N1 H1 0.91(2) . ?
C3 H3 0.9500 . ?
C3 C2 1.379(2) . ?
C3 C4 1.391(2) . ?
C2 C1 1.425(2) . ?
C2 C7 1.5266(19) . ?
C8 C7 1.5311(19) . ?
C8 C9 1.391(2) . ?
C8 C13 1.392(2) . ?
C14 C7 1.526(2) . ?
C14 C19 1.389(2) . ?
C14 C15 1.394(2) . ?
C4 C5 1.384(2) . ?
C1 C6 1.406(2) . ?
C7 H7 1.0000 . ?
C5 H5 0.9500 . ?
C5 C6 1.380(2) . ?
C9 H9 0.9500 . ?
C9 C10 1.390(2) . ?
C19 H19 0.9500 . ?
C19 C18 1.389(2) . ?
C13 H13 0.9500 . ?
C13 C12 1.394(2) . ?
C15 H15 0.9500 . ?
C15 C16 1.386(2) . ?
C16 H16 0.9500 . ?
C16 C17 1.386(2) . ?
C10 H10 0.9500 . ?
C10 C11 1.388(2) . ?
C11 H11 0.9500 . ?
C11 C12 1.379(2) . ?
C6 H6 0.9500 . ?
C17 H17 0.9500 . ?
C17 C18 1.385(2) . ?
C12 H12 0.9500 . ?
C18 H18 0.9500 . ?
C20 H20A 0.9800 . ?
C20 H20B 0.9800 . ?
C20 H20C 0.9800 . ?

loop_
_geom_torsion_atom_site_label_1
_geom_torsion_atom_site_label_2
_geom_torsion_atom_site_label_3
_geom_torsion_atom_site_label_4
_geom_torsion
_geom_torsion_site_symmetry_1
_geom_torsion_site_symmetry_2
_geom_torsion_site_symmetry_3
_geom_torsion_site_symmetry_4
_geom_torsion_publ_flag
O1 N2 C4 C3 3.48(19) . . . . ?
O1 N2 C4 C5 -176.39(13) . . . . ?
O2 N2 C4 C3 -176.84(12) . . . . ?
O2 N2 C4 C5 3.29(19) . . . . ?
N2 C4 C5 C6 177.64(13) . . . . ?
N1 C1 C6 C5 -179.37(13) . . . . ?
C3 C2 C1 N1 178.72(13) . . . . ?
C3 C2 C1 C6 -2.5(2) . . . . ?
C3 C2 C7 C8 -111.84(14) . . . . ?
C3 C2 C7 C14 15.85(18) . . . . ?
C3 C4 C5 C6 -2.2(2) . . . . ?
C2 C3 C4 N2 -178.30(12) . . . . ?
C2 C3 C4 C5 1.6(2) . . . . ?
C2 C1 C6 C5 1.9(2) . . . . ?
C8 C9 C10 C11 0.7(2) . . . . ?
C8 C13 C12 C11 0.7(2) . . . . ?
C14 C19 C18 C17 0.5(2) . . . . ?
C14 C15 C16 C17 -0.3(2) . . . . ?
C4 C3 C2 C1 0.8(2) . . . . ?
C4 C3 C2 C7 -178.49(13) . . . . ?
C4 C5 C6 C1 0.5(2) . . . . ?
C1 C2 C7 C8 68.86(16) . . . . ?
C1 C2 C7 C14 -163.46(12) . . . . ?
C7 C2 C1 N1 -2.0(2) . . . . ?
C7 C2 C1 C6 176.83(13) . . . . ?
C7 C8 C9 C10 178.90(13) . . . . ?
C7 C8 C13 C12 -179.62(14) . . . . ?
C7 C14 C19 C18 174.39(14) . . . . ?
C7 C14 C15 C16 -174.66(13) . . . . ?
C9 C8 C7 C2 33.37(18) . . . . ?
C9 C8 C7 C14 -93.22(16) . . . . ?
C9 C8 C13 C12 -0.6(2) . . . . ?
C9 C10 C11 C12 -0.6(2) . . . . ?
C19 C14 C7 C2 -98.42(16) . . . . ?
C19 C14 C7 C8 28.29(19) . . . . ?
C19 C14 C15 C16 1.3(2) . . . . ?
C13 C8 C7 C2 -147.69(13) . . . . ?
C13 C8 C7 C14 85.72(16) . . . . ?
C13 C8 C9 C10 -0.1(2) . . . . ?
C15 C14 C7 C2 77.41(16) . . . . ?
C15 C14 C7 C8 -155.88(13) . . . . ?
C15 C14 C19 C18 -1.4(2) . . . . ?
C15 C16 C17 C18 -0.7(2) . . . . ?
C16 C17 C18 C19 0.6(2) . . . . ?
C10 C11 C12 C13 -0.1(2) . . . . ?
C20 N1 C1 C2 -177.45(13) . . . . ?
C20 N1 C1 C6 3.8(2) . . . . ?
